data_7123500
loop_
_publ_author_name
'Karak, Pirudhan'
'Dutta, Champak'
'Dutta, Tanoy'
'Koner, Apurba Lal'
'Choudhury, Joyanta'

_publ_section_title
;
 Orchestrated catalytic double rollover annulation: Rapid access to
 N-enriched cationic and neutral PAHs
;
_journal_name_full 'Chemical Communications'
_journal_paper_doi 10.1039/C9CC02710F
_journal_year 2019
_chemical_formula_sum 'C31 H27 F3 N2 O4 S'
_chemical_formula_weight 580.60
_chemical_name_systematic
;
 ?
;
_space_group_crystal_system triclinic
_space_group_IT_number 2
_space_group_name_Hall '-P 1'
_space_group_name_H-M_alt 'P -1'
_symmetry_space_group_name_Hall '-P 1'
_symmetry_space_group_name_H-M 'P -1'
_atom_sites_solution_hydrogens geom
_audit_block_doi 10.5517/cc141psn
_audit_creation_method SHELXL-2014
_audit_update_record
;
2015-09-18 deposited with the CCDC.    2019-05-20 downloaded from the CCDC.
;
_cell_angle_alpha 89.372(7)
_cell_angle_beta 83.024(8)
_cell_angle_gamma 70.301(7)
_cell_formula_units_Z 2
_cell_length_a 9.4555(15)
_cell_length_b 12.671(2)
_cell_length_c 13.141(2)
_cell_measurement_reflns_used 4778
_cell_measurement_temperature 273(2)
_cell_measurement_theta_max 24.406
_cell_measurement_theta_min 2.306
_cell_volume 1470.6(4)
_computing_cell_refinement 'Bruker XSCANS'
_computing_data_collection 'Bruker XSCANS'
_computing_data_reduction 'Bruker SHELXTL'
_computing_molecular_graphics ORTEP-3
_computing_structure_refinement 'SHELXL-2014 (Sheldrick, 2014)'
_computing_structure_solution 'SHELXL-2014 (Sheldrick, 2014)'
_diffrn_ambient_temperature 273(2)
_diffrn_measured_fraction_theta_full 0.898
_diffrn_measured_fraction_theta_max 0.990
_diffrn_measurement_device_type 'Bruker P4'
_diffrn_measurement_method '\w scans'
_diffrn_radiation_type MoK\a
_diffrn_radiation_wavelength 0.71073
_diffrn_reflns_av_R_equivalents 0.1210
_diffrn_reflns_av_unetI/netI 0.0675
_diffrn_reflns_Laue_measured_fraction_full 0.898
_diffrn_reflns_Laue_measured_fraction_max 0.990
_diffrn_reflns_limit_h_max 10
_diffrn_reflns_limit_h_min -10
_diffrn_reflns_limit_k_max 14
_diffrn_reflns_limit_k_min -14
_diffrn_reflns_limit_l_max 15
_diffrn_reflns_limit_l_min -15
_diffrn_reflns_number 37491
_diffrn_reflns_point_group_measured_fraction_full 0.898
_diffrn_reflns_point_group_measured_fraction_max 0.990
_diffrn_reflns_theta_full 25.242
_diffrn_reflns_theta_max 24.406
_diffrn_reflns_theta_min 2.306
_diffrn_source 'sealed tube'
_exptl_absorpt_coefficient_mu 0.167
_exptl_absorpt_correction_T_max 0.988
_exptl_absorpt_correction_T_min 0.971
_exptl_absorpt_correction_type multi-scan
_exptl_absorpt_process_details SADABS
_exptl_crystal_colour colorless
_exptl_crystal_density_diffrn 1.311
_exptl_crystal_description needle
_exptl_crystal_F_000 604
_exptl_crystal_size_max 0.180
_exptl_crystal_size_mid 0.100
_exptl_crystal_size_min 0.070
_refine_diff_density_max 1.380
_refine_diff_density_min -0.544
_refine_diff_density_rms 0.132
_refine_ls_extinction_method none
_refine_ls_goodness_of_fit_ref 1.644
_refine_ls_hydrogen_treatment constr
_refine_ls_matrix_type full
_refine_ls_number_parameters 370
_refine_ls_number_reflns 4778
_refine_ls_number_restraints 21
_refine_ls_restrained_S_all 1.699
_refine_ls_R_factor_all 0.2602
_refine_ls_R_factor_gt 0.1690
_refine_ls_shift/su_max 1.535
_refine_ls_shift/su_mean 0.008
_refine_ls_structure_factor_coef Fsqd
_refine_ls_weighting_details 'w=1/[\s^2^(Fo^2^)+(0.2000P)^2^] where P=(Fo^2^+2Fc^2^)/3'
_refine_ls_weighting_scheme calc
_refine_ls_wR_factor_gt 0.4462
_refine_ls_wR_factor_ref 0.4905
_reflns_Friedel_coverage 0.000
_reflns_number_gt 2254
_reflns_number_total 4778
_reflns_threshold_expression 'I > 2\s(I)'
_cod_data_source_file c9cc02710f2.cif
_cod_data_source_block shelx_CCDC2
_cod_database_code 7123500
_shelx_space_group_comment
;
The symmetry employed for this shelxl refinement is uniquely defined
by the following loop, which should always be used as a source of
symmetry information in preference to the above space-group names.
They are only intended as comments.
;
_shelx_estimated_absorpt_t_min 0.971
_shelx_estimated_absorpt_t_max 0.988
_shelxl_version_number 2014-3

loop_
_space_group_symop_operation_xyz
'x, y, z'
'-x, -y, -z'

loop_
_atom_site_label
_atom_site_type_symbol
_atom_site_fract_x
_atom_site_fract_y
_atom_site_fract_z
_atom_site_U_iso_or_equiv
_atom_site_adp_type
_atom_site_occupancy
_atom_site_site_symmetry_order
_atom_site_calc_flag
_atom_site_refinement_flags_posn
_atom_site_refinement_flags_adp
C1 C 0.3120(8) 0.2029(6) 0.3731(6) 0.0581(19) Uani 1 1 d . .
C2 C 0.2543(13) 0.4127(7) 0.3568(8) 0.107(3) Uani 1 1 d . .
H2A H 0.3142 0.3919 0.2911 0.160 Uiso 1 1 calc R U
H2B H 0.1553 0.4634 0.3478 0.160 Uiso 1 1 calc R U
H2C H 0.3022 0.4487 0.3986 0.160 Uiso 1 1 calc R U
C3 C 0.1634(9) 0.3147(6) 0.5000(6) 0.067(2) Uani 1 1 d . .
H3 H 0.1061 0.3793 0.5387 0.080 Uiso 1 1 calc R U
C4 C 0.1814(8) 0.2091(6) 0.5290(6) 0.0599(19) Uani 1 1 d . .
C5 C 0.1239(8) 0.1582(6) 0.6151(5) 0.0593(19) Uani 1 1 d . .
C6 C 0.1719(8) 0.0415(6) 0.6183(5) 0.0595(19) Uani 1 1 d . .
C7 C 0.2798(8) -0.0253(5) 0.5363(5) 0.0539(18) Uani 1 1 d . .
C8 C 0.3288(8) 0.0252(5) 0.4490(5) 0.0525(18) Uani 1 1 d . .
C9 C 0.4251(8) -0.0299(6) 0.3648(6) 0.0583(19) Uani 1 1 d . .
C10 C 0.4549(8) 0.0346(6) 0.2773(6) 0.064(2) Uani 1 1 d . .
C11 C 0.3964(8) 0.1504(6) 0.2818(6) 0.062(2) Uani 1 1 d . .
C12 C 0.4067(10) 0.2206(6) 0.1879(6) 0.073(2) Uani 1 1 d . .
C13 C 0.2858(11) 0.2590(8) 0.1338(7) 0.090(3) Uani 1 1 d . .
H13 H 0.2002 0.2395 0.1535 0.107 Uiso 1 1 calc R U
C14 C 0.2878(13) 0.3256(8) 0.0511(8) 0.105(3) Uani 1 1 d . .
H14 H 0.2022 0.3554 0.0178 0.126 Uiso 1 1 calc R U
C15 C 0.4197(16) 0.3479(8) 0.0177(7) 0.105(3) Uani 1 1 d . .
H15 H 0.4250 0.3895 -0.0405 0.126 Uiso 1 1 calc R U
C16 C 0.5403(14) 0.3084(9) 0.0705(8) 0.105(3) Uani 1 1 d . .
H16 H 0.6277 0.3253 0.0498 0.126 Uiso 1 1 calc R U
C17 C 0.5347(11) 0.2428(7) 0.1557(7) 0.088(3) Uani 1 1 d . .
H17 H 0.6191 0.2142 0.1903 0.106 Uiso 1 1 calc R U
C18 C 0.5402(10) -0.0262(7) 0.1807(7) 0.092(3) Uani 1 1 d . .
H18A H 0.6243 -0.0907 0.1964 0.110 Uiso 1 1 calc R U
H18B H 0.5809 0.0228 0.1386 0.110 Uiso 1 1 calc R U
C19 C 0.4318(14) -0.0660(9) 0.1199(8) 0.122(4) Uani 1 1 d . .
H19A H 0.4874 -0.1052 0.0576 0.183 Uiso 1 1 calc R U
H19B H 0.3927 -0.1152 0.1615 0.183 Uiso 1 1 calc R U
H19C H 0.3494 -0.0019 0.1037 0.183 Uiso 1 1 calc R U
C20 C 0.4807(8) -0.1483(6) 0.3678(6) 0.067(2) Uani 1 1 d . .
H20 H 0.5456 -0.1900 0.3125 0.081 Uiso 1 1 calc R U
C21 C 0.4407(9) -0.2013(6) 0.4500(7) 0.068(2) Uani 1 1 d . .
H21 H 0.4811 -0.2791 0.4512 0.082 Uiso 1 1 calc R U
C22 C 0.3392(9) -0.1417(6) 0.5339(6) 0.069(2) Uani 1 1 d . .
H22 H 0.3115 -0.1808 0.5886 0.083 Uiso 1 1 calc R U
C23 C 0.1075(9) -0.0148(6) 0.7032(6) 0.071(2) Uani 1 1 d . .
H23A H 0.0688 0.0361 0.7626 0.086 Uiso 1 1 calc R U
H23B H 0.1869 -0.0804 0.7227 0.086 Uiso 1 1 calc R U
C24 C -0.0196(11) -0.0499(8) 0.6702(8) 0.102(3) Uani 1 1 d . .
H24A H -0.0592 -0.0858 0.7258 0.152 Uiso 1 1 calc R U
H24B H -0.0988 0.0152 0.6520 0.152 Uiso 1 1 calc R U
H24C H 0.0190 -0.1012 0.6121 0.152 Uiso 1 1 calc R U
C25 C 0.0038(8) 0.2331(6) 0.6905(6) 0.0601(19) Uani 1 1 d . .
C26 C 0.0340(12) 0.2759(9) 0.7752(9) 0.119(4) Uani 1 1 d . .
H26 H 0.1340 0.2608 0.7864 0.143 Uiso 1 1 calc R U
C27 C -0.0841(17) 0.3434(10) 0.8473(9) 0.134(5) Uani 1 1 d . .
H27 H -0.0610 0.3658 0.9085 0.160 Uiso 1 1 calc R U
C28 C -0.2248(16) 0.3749(8) 0.8298(10) 0.107(4) Uani 1 1 d . .
H28 H -0.3012 0.4217 0.8769 0.129 Uiso 1 1 calc R U
C29 C -0.2592(12) 0.3381(9) 0.7406(13) 0.130(4) Uani 1 1 d . .
H29 H -0.3590 0.3611 0.7266 0.156 Uiso 1 1 calc R U
C30 C -0.1454(11) 0.2669(9) 0.6719(9) 0.112(3) Uani 1 1 d . .
H30 H -0.1696 0.2415 0.6125 0.134 Uiso 1 1 calc R U
C31 C 0.2516(17) 0.4966(13) 0.7702(10) 0.37(2) Uani 1 1 d D U
N1 N 0.2407(8) 0.3125(5) 0.4068(5) 0.0728(19) Uani 1 1 d . .
N2 N 0.2729(6) 0.1418(5) 0.4499(4) 0.0575(16) Uani 1 1 d . .
O1 O 0.138(2) 0.5638(13) 0.6022(13) 0.347(13) Uani 1 1 d D .
O2 O 0.353(2) 0.6025(17) 0.6251(14) 0.343(11) Uani 1 1 d D .
O3 O 0.139(3) 0.6940(11) 0.710(2) 0.78(5) Uani 1 1 d D .
O4 O 0.0530(16) 0.0830(10) 0.0126(7) 0.216(5) Uani 1 1 d . .
F1 F 0.337(3) 0.5262(14) 0.8147(17) 0.477(19) Uani 1 1 d D .
F2 F 0.303(2) 0.4068(11) 0.727(2) 0.81(5) Uani 1 1 d D .
F3 F 0.119(2) 0.5273(19) 0.8112(18) 0.424(13) Uani 1 1 d D U
S1 S 0.2273(9) 0.5808(5) 0.6621(5) 0.233(3) Uani 1 1 d D U

loop_
_atom_site_aniso_label
_atom_site_aniso_U_11
_atom_site_aniso_U_22
_atom_site_aniso_U_33
_atom_site_aniso_U_23
_atom_site_aniso_U_13
_atom_site_aniso_U_12
C1 0.060(5) 0.062(5) 0.058(5) 0.005(4) -0.010(4) -0.027(4)
C2 0.154(10) 0.065(5) 0.099(7) 0.016(5) 0.005(6) -0.041(5)
C3 0.079(6) 0.053(5) 0.065(5) 0.005(4) -0.002(4) -0.021(4)
C4 0.056(5) 0.062(5) 0.060(5) -0.002(4) -0.006(4) -0.017(4)
C5 0.060(5) 0.057(5) 0.062(5) 0.007(4) -0.008(4) -0.022(3)
C6 0.056(5) 0.073(5) 0.057(5) -0.002(4) -0.017(4) -0.028(4)
C7 0.052(5) 0.058(5) 0.060(5) 0.005(4) -0.020(4) -0.025(3)
C8 0.048(4) 0.049(4) 0.064(5) -0.002(4) -0.017(4) -0.018(3)
C9 0.053(5) 0.059(5) 0.063(5) -0.002(4) -0.011(4) -0.018(3)
C10 0.050(5) 0.080(6) 0.062(5) -0.010(4) -0.002(4) -0.023(4)
C11 0.052(5) 0.080(5) 0.061(5) 0.009(4) -0.011(4) -0.028(4)
C12 0.078(6) 0.076(5) 0.060(5) 0.004(4) -0.008(5) -0.021(4)
C13 0.087(7) 0.103(7) 0.073(6) 0.010(5) -0.018(5) -0.022(5)
C14 0.107(9) 0.116(8) 0.090(7) 0.023(6) -0.042(6) -0.025(6)
C15 0.144(11) 0.104(7) 0.069(6) 0.016(5) 0.002(7) -0.049(7)
C16 0.106(8) 0.137(9) 0.078(7) 0.030(6) 0.002(6) -0.054(7)
C17 0.077(7) 0.111(7) 0.084(6) 0.026(5) -0.007(5) -0.042(5)
C18 0.092(7) 0.092(6) 0.078(6) -0.013(5) 0.010(5) -0.021(5)
C19 0.163(11) 0.123(8) 0.077(7) -0.023(6) -0.005(7) -0.049(7)
C20 0.057(5) 0.066(5) 0.074(5) -0.009(4) -0.011(4) -0.014(4)
C21 0.064(5) 0.052(4) 0.092(6) 0.002(5) -0.024(5) -0.020(4)
C22 0.077(6) 0.064(5) 0.071(5) 0.012(4) -0.020(4) -0.024(4)
C23 0.074(6) 0.077(5) 0.064(5) 0.015(4) -0.006(4) -0.028(4)
C24 0.086(7) 0.129(8) 0.117(8) 0.034(6) -0.018(6) -0.071(6)
C25 0.049(5) 0.066(5) 0.065(5) 0.009(4) 0.000(4) -0.021(4)
C26 0.084(7) 0.150(9) 0.110(8) -0.043(7) -0.027(6) -0.015(6)
C27 0.128(11) 0.143(10) 0.086(7) -0.043(7) 0.001(7) 0.008(9)
C28 0.117(10) 0.074(6) 0.111(9) -0.025(6) 0.045(7) -0.027(6)
C29 0.061(7) 0.116(9) 0.193(13) -0.025(9) 0.033(8) -0.017(6)
C30 0.073(7) 0.137(9) 0.124(8) -0.027(7) -0.006(6) -0.036(6)
C31 0.27(3) 0.71(6) 0.35(3) 0.28(4) -0.17(2) -0.39(4)
N1 0.084(5) 0.072(5) 0.065(4) 0.003(3) -0.001(4) -0.032(3)
N2 0.047(4) 0.071(4) 0.056(4) 0.005(3) -0.014(3) -0.021(3)
O1 0.49(3) 0.275(17) 0.36(2) 0.013(15) -0.30(2) -0.159(18)
O2 0.34(2) 0.36(2) 0.41(2) 0.116(19) 0.038(19) -0.25(2)
O3 0.48(5) 0.129(13) 1.75(17) 0.10(4) -0.26(7) -0.099(19)
O4 0.314(15) 0.232(11) 0.107(7) 0.033(7) -0.070(8) -0.085(10)
F1 0.68(5) 0.31(2) 0.59(4) 0.18(2) -0.40(4) -0.26(3)
F2 0.42(3) 0.26(2) 1.61(12) -0.40(4) -0.39(5) 0.18(2)
F3 0.34(3) 0.47(3) 0.49(3) 0.06(3) 0.00(2) -0.19(2)
S1 0.361(9) 0.253(6) 0.190(5) 0.031(4) -0.062(5) -0.231(7)

loop_
_atom_type_symbol
_atom_type_description
_atom_type_scat_dispersion_real
_atom_type_scat_dispersion_imag
_atom_type_scat_source
C C 0.0033 0.0016 'International Tables Vol C Tables 4.2.6.8 and 6.1.1.4'
H H 0.0000 0.0000 'International Tables Vol C Tables 4.2.6.8 and 6.1.1.4'
N N 0.0061 0.0033 'International Tables Vol C Tables 4.2.6.8 and 6.1.1.4'
O O 0.0106 0.0060 'International Tables Vol C Tables 4.2.6.8 and 6.1.1.4'
F F 0.0171 0.0103 'International Tables Vol C Tables 4.2.6.8 and 6.1.1.4'
S S 0.1246 0.1234 'International Tables Vol C Tables 4.2.6.8 and 6.1.1.4'

loop_
_citation_id
_citation_doi
_citation_year
1 10.1021/acscatal.5b00243 2015

loop_
_geom_angle_atom_site_label_1
_geom_angle_atom_site_label_2
_geom_angle_atom_site_label_3
_geom_angle
N2 C1 N1 104.5(6)
N2 C1 C11 120.6(6)
N1 C1 C11 134.7(7)
N1 C2 H2A 109.5
N1 C2 H2B 109.5
H2A C2 H2B 109.5
N1 C2 H2C 109.5
H2A C2 H2C 109.5
H2B C2 H2C 109.5
N1 C3 C4 109.7(7)
N1 C3 H3 125.2
C4 C3 H3 125.2
C3 C4 N2 105.3(6)
C3 C4 C5 135.8(7)
N2 C4 C5 118.8(6)
C6 C5 C4 118.9(7)
C6 C5 C25 123.3(6)
C4 C5 C25 117.5(6)
C5 C6 C7 119.6(7)
C5 C6 C23 120.5(7)
C7 C6 C23 119.8(6)
C22 C7 C8 114.7(7)
C22 C7 C6 124.2(7)
C8 C7 C6 121.1(6)
C9 C8 N2 118.0(6)
C9 C8 C7 126.1(6)
N2 C8 C7 116.0(6)
C8 C9 C20 116.0(7)
C8 C9 C10 119.2(6)
C20 C9 C10 124.7(7)
C11 C10 C9 120.5(6)
C11 C10 C18 120.4(7)
C9 C10 C18 119.0(7)
C10 C11 C1 118.0(7)
C10 C11 C12 122.3(7)
C1 C11 C12 119.4(7)
C17 C12 C13 119.4(8)
C17 C12 C11 121.2(7)
C13 C12 C11 119.3(8)
C12 C13 C14 121.4(9)
C12 C13 H13 119.3
C14 C13 H13 119.3
C13 C14 C15 119.0(9)
C13 C14 H14 120.5
C15 C14 H14 120.5
C16 C15 C14 119.4(9)
C16 C15 H15 120.3
C14 C15 H15 120.3
C15 C16 C17 120.5(10)
C15 C16 H16 119.7
C17 C16 H16 119.7
C12 C17 C16 120.0(9)
C12 C17 H17 120.0
C16 C17 H17 120.0
C10 C18 C19 109.8(7)
C10 C18 H18A 109.7
C19 C18 H18A 109.7
C10 C18 H18B 109.7
C19 C18 H18B 109.7
H18A C18 H18B 108.2
C18 C19 H19A 109.5
C18 C19 H19B 109.5
H19A C19 H19B 109.5
C18 C19 H19C 109.5
H19A C19 H19C 109.5
H19B C19 H19C 109.5
C21 C20 C9 120.7(7)
C21 C20 H20 119.7
C9 C20 H20 119.7
C20 C21 C22 121.5(7)
C20 C21 H21 119.2
C22 C21 H21 119.2
C7 C22 C21 121.0(7)
C7 C22 H22 119.5
C21 C22 H22 119.5
C6 C23 C24 110.9(6)
C6 C23 H23A 109.5
C24 C23 H23A 109.5
C6 C23 H23B 109.5
C24 C23 H23B 109.5
H23A C23 H23B 108.1
C23 C24 H24A 109.5
C23 C24 H24B 109.5
H24A C24 H24B 109.5
C23 C24 H24C 109.5
H24A C24 H24C 109.5
H24B C24 H24C 109.5
C26 C25 C30 117.3(8)
C26 C25 C5 122.7(7)
C30 C25 C5 119.9(8)
C25 C26 C27 120.9(10)
C25 C26 H26 119.5
C27 C26 H26 119.5
C28 C27 C26 121.4(11)
C28 C27 H27 119.3
C26 C27 H27 119.3
C27 C28 C29 119.1(10)
C27 C28 H28 120.5
C29 C28 H28 120.5
C28 C29 C30 120.1(11)
C28 C29 H29 120.0
C30 C29 H29 120.0
C25 C30 C29 120.9(11)
C25 C30 H30 119.6
C29 C30 H30 119.6
F2 C31 F1 116.7(14)
F2 C31 F3 118.5(14)
F1 C31 F3 115.3(14)
F2 C31 S1 98.3(14)
F1 C31 S1 103.8(11)
F3 C31 S1 99.1(12)
C3 N1 C1 109.1(6)
C3 N1 C2 123.4(7)
C1 N1 C2 127.2(7)
C1 N2 C4 111.5(6)
C1 N2 C8 123.1(6)
C4 N2 C8 125.3(6)
O1 S1 O2 121.7(13)
O1 S1 O3 103.5(11)
O2 S1 O3 97.6(9)
O1 S1 C31 114.9(8)
O2 S1 C31 112.9(9)
O3 S1 C31 101.5(11)

loop_
_geom_bond_atom_site_label_1
_geom_bond_atom_site_label_2
_geom_bond_distance
C1 N2 1.356(9)
C1 N1 1.376(9)
C1 C11 1.394(10)
C2 N1 1.459(10)
C2 H2A 0.9600
C2 H2B 0.9600
C2 H2C 0.9600
C3 N1 1.344(9)
C3 C4 1.347(9)
C3 H3 0.9300
C4 N2 1.363(9)
C4 C5 1.437(10)
C5 C6 1.394(9)
C5 C25 1.481(10)
C6 C7 1.446(10)
C6 C23 1.495(10)
C7 C22 1.388(9)
C7 C8 1.413(10)
C8 C9 1.373(10)
C8 N2 1.391(8)
C9 C20 1.414(10)
C9 C10 1.458(10)
C10 C11 1.382(9)
C10 C18 1.486(10)
C11 C12 1.526(10)
C12 C17 1.351(11)
C12 C13 1.365(11)
C13 C14 1.371(13)
C13 H13 0.9300
C14 C15 1.388(13)
C14 H14 0.9300
C15 C16 1.354(14)
C15 H15 0.9300
C16 C17 1.393(12)
C16 H16 0.9300
C17 H17 0.9300
C18 C19 1.581(13)
C18 H18A 0.9700
C18 H18B 0.9700
C19 H19A 0.9600
C19 H19B 0.9600
C19 H19C 0.9600
C20 C21 1.348(10)
C20 H20 0.9300
C21 C22 1.408(11)
C21 H21 0.9300
C22 H22 0.9300
C23 C24 1.524(10)
C23 H23A 0.9700
C23 H23B 0.9700
C24 H24A 0.9600
C24 H24B 0.9600
C24 H24C 0.9600
C25 C26 1.345(11)
C25 C30 1.381(12)
C26 C27 1.412(15)
C26 H26 0.9300
C27 C28 1.302(15)
C27 H27 0.9300
C28 C29 1.380(16)
C28 H28 0.9300
C29 C30 1.383(15)
C29 H29 0.9300
C30 H30 0.9300
C31 F2 1.198(16)
C31 F1 1.210(15)
C31 F3 1.232(16)
C31 S1 1.758(10)
O1 S1 1.292(10)
O2 S1 1.341(11)
O3 S1 1.495(15)

loop_
_geom_hbond_atom_site_label_D
_geom_hbond_atom_site_label_H
_geom_hbond_atom_site_label_A
_geom_hbond_distance_DH
_geom_hbond_distance_HA
_geom_hbond_distance_DA
_geom_hbond_angle_DHA
C3 H3 O1 0.93 2.61 3.365(17) 138.3
C3 H3 O1 0.93 2.61 3.365(17) 138.3

loop_
_geom_torsion_atom_site_label_1
_geom_torsion_atom_site_label_2
_geom_torsion_atom_site_label_3
_geom_torsion_atom_site_label_4
_geom_torsion
N1 C3 C4 N2 0.0(8)
N1 C3 C4 C5 -176.6(8)
C3 C4 C5 C6 -179.4(8)
N2 C4 C5 C6 4.3(10)
C3 C4 C5 C25 7.1(13)
N2 C4 C5 C25 -169.2(6)
C4 C5 C6 C7 1.1(10)
C25 C5 C6 C7 174.3(7)
C4 C5 C6 C23 -176.2(6)
C25 C5 C6 C23 -3.0(10)
C5 C6 C7 C22 177.4(6)
C23 C6 C7 C22 -5.3(10)
C5 C6 C7 C8 -4.9(10)
C23 C6 C7 C8 172.4(6)
C22 C7 C8 C9 1.0(10)
C6 C7 C8 C9 -176.9(6)
C22 C7 C8 N2 -179.0(5)
C6 C7 C8 N2 3.1(9)
N2 C8 C9 C20 179.1(5)
C7 C8 C9 C20 -0.9(10)
N2 C8 C9 C10 -4.9(9)
C7 C8 C9 C10 175.1(6)
C8 C9 C10 C11 4.9(10)
C20 C9 C10 C11 -179.5(6)
C8 C9 C10 C18 -170.9(7)
C20 C9 C10 C18 4.7(11)
C9 C10 C11 C1 1.7(10)
C18 C10 C11 C1 177.4(7)
C9 C10 C11 C12 -171.7(7)
C18 C10 C11 C12 4.0(11)
N2 C1 C11 C10 -8.2(10)
N1 C1 C11 C10 178.3(7)
N2 C1 C11 C12 165.3(7)
N1 C1 C11 C12 -8.1(12)
C10 C11 C12 C17 -80.4(10)
C1 C11 C12 C17 106.3(9)
C10 C11 C12 C13 97.6(9)
C1 C11 C12 C13 -75.7(10)
C17 C12 C13 C14 -4.2(13)
C11 C12 C13 C14 177.8(8)
C12 C13 C14 C15 4.5(14)
C13 C14 C15 C16 -3.4(15)
C14 C15 C16 C17 2.2(15)
C13 C12 C17 C16 2.8(13)
C11 C12 C17 C16 -179.2(8)
C15 C16 C17 C12 -1.9(15)
C11 C10 C18 C19 -97.3(9)
C9 C10 C18 C19 78.5(9)
C8 C9 C20 C21 -0.6(10)
C10 C9 C20 C21 -176.4(7)
C9 C20 C21 C22 2.0(11)
C8 C7 C22 C21 0.4(10)
C6 C7 C22 C21 178.2(7)
C20 C21 C22 C7 -1.8(11)
C5 C6 C23 C24 97.3(8)
C7 C6 C23 C24 -80.0(9)
C6 C5 C25 C26 93.7(10)
C4 C5 C25 C26 -93.0(10)
C6 C5 C25 C30 -90.2(10)
C4 C5 C25 C30 83.0(9)
C30 C25 C26 C27 6.4(16)
C5 C25 C26 C27 -177.5(10)
C25 C26 C27 C28 -6(2)
C26 C27 C28 C29 2(2)
C27 C28 C29 C30 1.2(18)
C26 C25 C30 C29 -2.9(15)
C5 C25 C30 C29 -179.1(9)
C28 C29 C30 C25 -1.0(17)
C4 C3 N1 C1 -0.1(9)
C4 C3 N1 C2 -175.1(8)
N2 C1 N1 C3 0.1(8)
C11 C1 N1 C3 174.3(8)
N2 C1 N1 C2 174.9(8)
C11 C1 N1 C2 -10.9(14)
N1 C1 N2 C4 -0.1(8)
C11 C1 N2 C4 -175.3(6)
N1 C1 N2 C8 -176.3(5)
C11 C1 N2 C8 8.5(10)
C3 C4 N2 C1 0.1(8)
C5 C4 N2 C1 177.4(6)
C3 C4 N2 C8 176.1(6)
C5 C4 N2 C8 -6.6(10)
C9 C8 N2 C1 -1.6(9)
C7 C8 N2 C1 178.3(6)
C9 C8 N2 C4 -177.2(6)
C7 C8 N2 C4 2.8(9)
F2 C31 S1 O1 60.0(16)
F1 C31 S1 O1 -179.7(16)
F3 C31 S1 O1 -60.8(16)
F2 C31 S1 O2 -85.6(16)
F1 C31 S1 O2 34.7(17)
F3 C31 S1 O2 153.6(16)
F2 C31 S1 O3 170.9(15)
F1 C31 S1 O3 -68.8(16)
F3 C31 S1 O3 50.2(15)
